data_4134174
loop_
_publ_author_name
'Patel, Harshal D.'
'Tran, Thanh-Huyen'
'Sumby, Christopher J.'
'Pa\<steka, Luk\'a\<s F'
'Fallon, Thomas'

_publ_section_title
;
 Boronate Ester Bullvalenes.
;
_journal_issue 8
_journal_name_full 'Journal of the American Chemical Society'
_journal_page_first 3680
_journal_page_last 3685
_journal_paper_doi 10.1021/jacs.9b12930
_journal_volume 142
_journal_year 2020
_chemical_formula_moiety 'C24 H16 F6'
_chemical_formula_sum 'C24 H16 F6'
_chemical_formula_weight 418.37
_space_group_crystal_system orthorhombic
_space_group_IT_number 61
_space_group_name_Hall '-P 2ac 2ab'
_space_group_name_H-M_alt 'P b c a'
_atom_sites_solution_hydrogens geom
_atom_sites_solution_primary direct
_audit_creation_date 2019-10-09
_audit_creation_method
;
Olex2 1.2
(compiled 2018.05.29 svn.r3508 for OlexSys, GUI svn.r5506)
;
_cell_angle_alpha 90
_cell_angle_beta 90
_cell_angle_gamma 90
_cell_formula_units_Z 8
_cell_length_a 9.8589(7)
_cell_length_b 7.7089(5)
_cell_length_c 48.243(3)
_cell_measurement_reflns_used 2264
_cell_measurement_temperature 150(2)
_cell_measurement_theta_max 27.7340
_cell_measurement_theta_min 3.7440
_cell_volume 3666.5(4)
_computing_cell_refinement 'CrysAlisPro 1.171.38.46 (Rigaku OD, 2015)'
_computing_data_collection 'CrysAlisPro 1.171.38.46 (Rigaku OD, 2015)'
_computing_data_reduction 'CrysAlisPro 1.171.38.46 (Rigaku OD, 2015)'
_computing_molecular_graphics 'Olex2 (Dolomanov et al., 2009)'
_computing_publication_material 'Olex2 (Dolomanov et al., 2009)'
_computing_structure_refinement 'ShelXL (Sheldrick, 2015)'
_computing_structure_solution 'ShelXS (Sheldrick, 2008)'
_diffrn_ambient_environment N~2~
_diffrn_ambient_temperature 150(2)
_diffrn_detector 'CCD plate'
_diffrn_detector_area_resol_mean 16.1695
_diffrn_detector_type Eos
_diffrn_measured_fraction_theta_full 0.993
_diffrn_measured_fraction_theta_max 0.886
_diffrn_measurement_details
;
List of Runs (angles in degrees, time in seconds):

  # Type    Start    End  Width  t~exp~   \w     \q     \k     \f   Frames
--------------------------------------------------------------------------
  1  \w    -25.00  92.00   0.75   27.00    --   18.95  19.00  30.00  156
  2  \w    -50.00  50.50   0.75   27.00    --  -19.50  77.00 -30.00  134
  3  \w    -25.00   7.25   0.75   27.00    --  -19.50 -99.00-180.00   43
;
_diffrn_measurement_device 'four-circle diffractometer'
_diffrn_measurement_device_type 'Xcalibur, Eos'
_diffrn_measurement_method '\w scans'
_diffrn_orient_matrix_type 'CrysAlisPro convention (1999,Acta A55,543-557)'
_diffrn_orient_matrix_UB_11 0.0097502000
_diffrn_orient_matrix_UB_12 -0.0096207000
_diffrn_orient_matrix_UB_13 0.0144928000
_diffrn_orient_matrix_UB_21 -0.0711676000
_diffrn_orient_matrix_UB_22 0.0039791000
_diffrn_orient_matrix_UB_23 0.0020765000
_diffrn_orient_matrix_UB_31 -0.0041429000
_diffrn_orient_matrix_UB_32 -0.0914033000
_diffrn_orient_matrix_UB_33 -0.0014317000
_diffrn_radiation_monochromator graphite
_diffrn_radiation_probe x-ray
_diffrn_radiation_type MoK\a
_diffrn_radiation_wavelength 0.71073
_diffrn_reflns_av_R_equivalents 0.0768
_diffrn_reflns_av_unetI/netI 0.1020
_diffrn_reflns_Laue_measured_fraction_full 0.993
_diffrn_reflns_Laue_measured_fraction_max 0.886
_diffrn_reflns_limit_h_max 11
_diffrn_reflns_limit_h_min -13
_diffrn_reflns_limit_k_max 10
_diffrn_reflns_limit_k_min -10
_diffrn_reflns_limit_l_max 61
_diffrn_reflns_limit_l_min -62
_diffrn_reflns_number 16973
_diffrn_reflns_point_group_measured_fraction_full 0.993
_diffrn_reflns_point_group_measured_fraction_max 0.886
_diffrn_reflns_theta_full 27.000
_diffrn_reflns_theta_max 29.328
_diffrn_reflns_theta_min 3.378
_diffrn_source 'fine-focus sealed X-ray tube'
_diffrn_source_type 'Enhance (Mo) X-ray Source'
_exptl_absorpt_coefficient_mu 0.130
_exptl_absorpt_correction_T_max 1.00000
_exptl_absorpt_correction_T_min 0.77825
_exptl_absorpt_correction_type multi-scan
_exptl_absorpt_process_details
;
CrysAlisPro 1.171.38.46 (Rigaku Oxford Diffraction, 2015)
Empirical absorption correction using spherical harmonics,
 implemented in SCALE3 ABSPACK scaling algorithm.
;
_exptl_crystal_colour colourless
_exptl_crystal_density_diffrn 1.516
_exptl_crystal_description rod
_exptl_crystal_F_000 1712
_exptl_crystal_size_max 0.5
_exptl_crystal_size_mid 0.1
_exptl_crystal_size_min 0.08
_refine_diff_density_max 0.309
_refine_diff_density_min -0.289
_refine_diff_density_rms 0.067
_refine_ls_extinction_method none
_refine_ls_goodness_of_fit_ref 1.110
_refine_ls_hydrogen_treatment constr
_refine_ls_matrix_type full
_refine_ls_number_parameters 327
_refine_ls_number_reflns 4462
_refine_ls_number_restraints 4
_refine_ls_restrained_S_all 1.112
_refine_ls_R_factor_all 0.1475
_refine_ls_R_factor_gt 0.0879
_refine_ls_shift/su_max 0.000
_refine_ls_shift/su_mean 0.000
_refine_ls_structure_factor_coef Fsqd
_refine_ls_weighting_details 'w=1/[\s^2^(Fo^2^)+(0.0335P)^2^+3.5748P] where P=(Fo^2^+2Fc^2^)/3'
_refine_ls_weighting_scheme calc
_refine_ls_wR_factor_gt 0.1446
_refine_ls_wR_factor_ref 0.1673
_reflns_Friedel_coverage 0.000
_reflns_number_gt 2718
_reflns_number_total 4462
_reflns_threshold_expression 'I > 2\s(I)'
_cod_data_source_file ja9b12930_si_002.cif
_cod_data_source_block HP309
_cod_depositor_comments 'Adding full bibliography for 4134168--4134181.cif.'
_cod_original_cell_volume 3666.6(4)
_cod_database_code 4134174
_shelxl_version_number 2014/6
_chemical_oxdiff_formula C24H16F6
_chemical_oxdiff_usercomment 'colourless rod 0.50 x 0.10 x 0.08'
_shelx_space_group_comment
;
The symmetry employed for this shelxl refinement is uniquely defined
by the following loop, which should always be used as a source of
symmetry information in preference to the above space-group names.
They are only intended as comments.
;
_shelx_estimated_absorpt_t_max 0.990
_shelx_estimated_absorpt_t_min 0.938
_reflns_odcompleteness_completeness 99.49
_reflns_odcompleteness_iscentric 1
_reflns_odcompleteness_theta 26.32
_olex2_refinement_description
;
1. Fixed Uiso
 At 1.2 times of:
  All C(H) groups
2. Restrained distances
 C17-F18
 1.35 with sigma of 0.02
 C17-F19B
 1.35 with sigma of 0.02
 C27-F30
 1.35 with sigma of 0.02
 C27-F29B
 1.35 with sigma of 0.02
3. Others
 Fixed Sof: F18(0.5) F19(0.5) F20(0.5) F28(0.8) F29(0.8) F30(0.8) F18B(0.5)
 F30B(0.2) F19B(0.5) F29B(0.2) F28B(0.2) F20B(0.5)
4.a Ternary CH refined with riding coordinates:
 C1(H1), C4(H4), C5(H5), C10(H10)
4.b Aromatic/amide H refined with riding coordinates:
 C3(H3), C7(H7), C8(H8), C9(H9), C12(H12), C13(H13), C15(H15), C16(H16),
 C22(H22), C23(H23), C25(H25), C26(H26)
;
_olex2_submission_special_instructions 'No special instructions were received'
_oxdiff_exptl_absorpt_empirical_details
;
Empirical correction (ABSPACK) includes:
- Absorption correction using spherical harmonics
- Frame scaling
;
_oxdiff_exptl_absorpt_empirical_full_max 1.123
_oxdiff_exptl_absorpt_empirical_full_min 0.850

loop_
_space_group_symop_operation_xyz
'x, y, z'
'-x+1/2, -y, z+1/2'
'x+1/2, -y+1/2, -z'
'-x, y+1/2, -z+1/2'
'-x, -y, -z'
'x-1/2, y, -z-1/2'
'-x-1/2, y-1/2, z'
'x, -y-1/2, z-1/2'

loop_
_atom_site_label
_atom_site_type_symbol
_atom_site_fract_x
_atom_site_fract_y
_atom_site_fract_z
_atom_site_U_iso_or_equiv
_atom_site_adp_type
_atom_site_occupancy
_atom_site_site_symmetry_order
_atom_site_calc_flag
_atom_site_refinement_flags_posn
_atom_site_refinement_flags_adp
_atom_site_refinement_flags_occupancy
_atom_site_disorder_assembly
_atom_site_disorder_group
C1 C 0.4144(3) 0.6446(4) 0.15015(6) 0.0198(7) Uani 1 1 d . . . . .
H1 H 0.3663 0.6545 0.1683 0.024 Uiso 1 1 calc R . . . .
C2 C 0.5157(3) 0.7932(4) 0.14825(6) 0.0181(7) Uani 1 1 d . . . . .
C3 C 0.5971(3) 0.8113(4) 0.12607(6) 0.0189(7) Uani 1 1 d . . . . .
H3 H 0.6584 0.9063 0.1265 0.023 Uiso 1 1 calc R . . . .
C4 C 0.6018(3) 0.7007(4) 0.10118(7) 0.0197(7) Uani 1 1 d . . . . .
H4 H 0.6707 0.7384 0.0872 0.024 Uiso 1 1 calc R . . . .
C5 C 0.4726(3) 0.6219(4) 0.08830(6) 0.0208(7) Uani 1 1 d . . . . .
H5 H 0.4738 0.6184 0.0676 0.025 Uiso 1 1 calc R . . . .
C6 C 0.3362(3) 0.6491(4) 0.10015(6) 0.0172(6) Uani 1 1 d . . . . .
C7 C 0.3094(3) 0.6605(4) 0.12738(6) 0.0194(7) Uani 1 1 d . . . . .
H7 H 0.2180 0.6800 0.1327 0.023 Uiso 1 1 calc R . . . .
C8 C 0.4833(3) 0.4687(4) 0.14924(7) 0.0234(7) Uani 1 1 d . . . . .
H8 H 0.4755 0.3959 0.1650 0.028 Uiso 1 1 calc R . . . .
C9 C 0.5534(3) 0.4104(4) 0.12783(8) 0.0272(8) Uani 1 1 d . . . . .
H9 H 0.5911 0.2974 0.1294 0.033 Uiso 1 1 calc R . . . .
C10 C 0.5786(3) 0.5041(4) 0.10186(7) 0.0233(7) Uani 1 1 d . . . . .
H10 H 0.6354 0.4383 0.0883 0.028 Uiso 1 1 calc R . . . .
C11 C 0.5166(3) 0.9246(4) 0.17068(6) 0.0185(7) Uani 1 1 d . . . . .
C12 C 0.3978(3) 0.9734(4) 0.18406(7) 0.0234(7) Uani 1 1 d . . . . .
H12 H 0.3150 0.9183 0.1792 0.028 Uiso 1 1 calc R . . . .
C13 C 0.3975(3) 1.1013(4) 0.20438(7) 0.0249(7) Uani 1 1 d . . . . .
H13 H 0.3151 1.1336 0.2132 0.030 Uiso 1 1 calc R . . . .
C14 C 0.5174(4) 1.1810(4) 0.21168(7) 0.0252(8) Uani 1 1 d . . . . .
C15 C 0.6379(3) 1.1346(4) 0.19899(6) 0.0247(7) Uani 1 1 d . . . . .
H15 H 0.7203 1.1896 0.2042 0.030 Uiso 1 1 calc R . . . .
C16 C 0.6380(3) 1.0070(4) 0.17857(6) 0.0222(7) Uani 1 1 d . . . . .
H16 H 0.7208 0.9752 0.1699 0.027 Uiso 1 1 calc R . . . .
C17 C 0.5173(5) 1.3229(5) 0.23287(8) 0.0396(10) Uani 1 1 d D . . . .
F18 F 0.4441(9) 1.4671(9) 0.22185(18) 0.072(3) Uani 0.5 1 d D . P A 1
F19 F 0.6286(8) 1.3838(13) 0.2402(2) 0.077(3) Uani 0.5 1 d . . P A 1
F20 F 0.4343(17) 1.298(2) 0.2542(3) 0.074(5) Uani 0.5 1 d . . P A 1
C21 C 0.2219(3) 0.6662(4) 0.07997(6) 0.0166(6) Uani 1 1 d . . . . .
C22 C 0.0950(3) 0.5943(4) 0.08601(6) 0.0200(7) Uani 1 1 d . . . . .
H22 H 0.0827 0.5322 0.1028 0.024 Uiso 1 1 calc R . . . .
C23 C -0.0128(3) 0.6121(4) 0.06788(7) 0.0218(7) Uani 1 1 d . . . . .
H23 H -0.0985 0.5624 0.0722 0.026 Uiso 1 1 calc R . . . .
C24 C 0.0049(3) 0.7031(4) 0.04322(6) 0.0205(7) Uani 1 1 d . . . . .
C25 C 0.1294(3) 0.7741(4) 0.03679(6) 0.0220(7) Uani 1 1 d . . . . .
H25 H 0.1411 0.8364 0.0200 0.026 Uiso 1 1 calc R . . . .
C26 C 0.2373(3) 0.7544(4) 0.05491(6) 0.0199(7) Uani 1 1 d . . . . .
H26 H 0.3232 0.8018 0.0502 0.024 Uiso 1 1 calc R . . . .
C27 C -0.1121(4) 0.7208(5) 0.02372(7) 0.0299(8) Uani 1 1 d D . . . .
F28 F -0.1013(6) 0.8515(7) 0.00593(15) 0.0581(18) Uani 0.8 1 d . . P B 1
F29 F -0.2304(4) 0.7391(10) 0.03610(7) 0.0580(13) Uani 0.8 1 d . . P B 1
F30 F -0.1273(5) 0.5816(6) 0.00725(9) 0.0553(14) Uani 0.8 1 d D . P B 1
F18B F 0.5470(14) 1.4727(10) 0.22246(19) 0.101(4) Uani 0.5 1 d . . P A 2
F30B F -0.193(3) 0.603(5) 0.0238(9) 0.170(19) Uani 0.2 1 d . . P B 2
F19B F 0.6227(11) 1.2921(12) 0.2513(2) 0.091(4) Uani 0.5 1 d D . P A 2
F29B F -0.183(4) 0.863(4) 0.0325(7) 0.164(16) Uani 0.2 1 d D . P B 2
F28B F -0.069(3) 0.773(6) 0.0013(6) 0.122(16) Uani 0.2 1 d . . P B 2
F20B F 0.4175(13) 1.324(2) 0.2484(3) 0.082(5) Uani 0.5 1 d . . P A 2

loop_
_atom_site_aniso_label
_atom_site_aniso_U_11
_atom_site_aniso_U_22
_atom_site_aniso_U_33
_atom_site_aniso_U_23
_atom_site_aniso_U_13
_atom_site_aniso_U_12
C1 0.0219(17) 0.0231(17) 0.0144(15) 0.0035(12) -0.0014(13) -0.0027(14)
C2 0.0191(16) 0.0159(15) 0.0193(15) 0.0026(13) -0.0046(13) 0.0019(13)
C3 0.0161(15) 0.0170(16) 0.0235(16) -0.0011(13) -0.0027(14) -0.0009(13)
C4 0.0164(16) 0.0194(16) 0.0232(16) 0.0013(13) 0.0013(14) -0.0026(13)
C5 0.0221(17) 0.0237(17) 0.0167(15) -0.0014(13) -0.0006(14) 0.0006(14)
C6 0.0165(15) 0.0182(16) 0.0170(15) 0.0025(13) -0.0012(13) -0.0010(13)
C7 0.0185(16) 0.0165(15) 0.0232(16) 0.0026(13) 0.0012(14) -0.0035(13)
C8 0.0239(17) 0.0207(17) 0.0256(18) 0.0099(14) -0.0078(15) -0.0057(14)
C9 0.0224(17) 0.0196(17) 0.040(2) 0.0016(15) -0.0092(16) 0.0000(14)
C10 0.0211(17) 0.0221(17) 0.0268(18) -0.0052(14) -0.0020(15) 0.0037(14)
C11 0.0246(17) 0.0151(15) 0.0160(15) 0.0045(12) -0.0024(13) 0.0023(13)
C12 0.0219(17) 0.0242(18) 0.0242(17) 0.0026(14) -0.0025(14) -0.0005(14)
C13 0.0287(19) 0.0279(18) 0.0181(16) 0.0011(14) 0.0036(14) 0.0048(15)
C14 0.038(2) 0.0191(17) 0.0188(16) 0.0005(13) -0.0029(15) 0.0011(15)
C15 0.0302(19) 0.0253(18) 0.0185(16) -0.0005(14) -0.0052(15) -0.0051(15)
C16 0.0214(16) 0.0250(17) 0.0201(16) 0.0021(14) 0.0015(14) 0.0001(14)
C17 0.056(3) 0.032(2) 0.031(2) -0.0089(18) 0.003(2) -0.003(2)
F18 0.135(7) 0.028(4) 0.055(4) -0.010(3) -0.019(6) 0.026(5)
F19 0.036(4) 0.084(8) 0.110(10) -0.076(6) 0.004(5) -0.013(5)
F20 0.140(12) 0.058(5) 0.025(3) -0.013(3) 0.032(5) -0.029(6)
C21 0.0192(16) 0.0122(14) 0.0184(15) -0.0019(12) -0.0002(13) 0.0013(13)
C22 0.0218(17) 0.0191(16) 0.0190(16) 0.0027(13) 0.0017(14) 0.0012(13)
C23 0.0152(16) 0.0202(16) 0.0301(18) 0.0008(14) 0.0021(14) -0.0002(13)
C24 0.0222(17) 0.0201(16) 0.0193(16) -0.0024(13) -0.0072(14) 0.0033(13)
C25 0.0270(17) 0.0235(17) 0.0156(15) 0.0018(13) -0.0005(14) 0.0011(15)
C26 0.0201(16) 0.0227(16) 0.0171(15) -0.0018(13) 0.0017(14) -0.0023(14)
C27 0.029(2) 0.037(2) 0.0238(19) 0.0047(16) -0.0035(16) 0.0019(17)
F28 0.043(3) 0.062(3) 0.069(4) 0.041(3) -0.026(3) -0.008(2)
F29 0.0238(17) 0.121(4) 0.0292(17) 0.004(3) -0.0006(14) 0.022(3)
F30 0.055(3) 0.056(3) 0.055(3) -0.022(2) -0.034(2) 0.002(2)
F18B 0.207(12) 0.035(4) 0.061(5) -0.018(4) 0.035(8) -0.036(7)
F30B 0.11(3) 0.17(3) 0.24(4) 0.15(3) -0.14(2) -0.12(2)
F19B 0.092(7) 0.101(8) 0.080(7) -0.067(6) -0.043(5) 0.024(6)
F29B 0.18(3) 0.13(2) 0.18(3) -0.07(2) -0.14(3) 0.116(19)
F28B 0.052(12) 0.28(5) 0.037(11) 0.06(2) -0.016(9) 0.04(2)
F20B 0.037(4) 0.104(11) 0.105(11) -0.081(9) 0.026(6) -0.008(5)

loop_
_atom_type_symbol
_atom_type_description
_atom_type_scat_dispersion_real
_atom_type_scat_dispersion_imag
_atom_type_scat_source
C C 0.0033 0.0016 'International Tables Vol C Tables 4.2.6.8 and 6.1.1.4'
H H 0.0000 0.0000 'International Tables Vol C Tables 4.2.6.8 and 6.1.1.4'
F F 0.0171 0.0103 'International Tables Vol C Tables 4.2.6.8 and 6.1.1.4'

loop_
_geom_angle_atom_site_label_1
_geom_angle_atom_site_label_2
_geom_angle_atom_site_label_3
_geom_angle
_geom_angle_site_symmetry_1
_geom_angle_site_symmetry_3
_geom_angle_publ_flag
C7 C1 C2 110.1(2) . . ?
C7 C1 C8 110.9(2) . . ?
C8 C1 C2 112.1(2) . . ?
C3 C2 C1 121.2(3) . . ?
C3 C2 C11 120.4(3) . . ?
C11 C2 C1 118.3(3) . . ?
C2 C3 C4 127.4(3) . . ?
C3 C4 C5 122.0(3) . . ?
C3 C4 C10 123.4(3) . . ?
C10 C4 C5 59.71(19) . . ?
C6 C5 C4 122.7(3) . . ?
C6 C5 C10 122.7(3) . . ?
C10 C5 C4 59.84(19) . . ?
C5 C6 C21 116.5(3) . . ?
C7 C6 C5 124.6(3) . . ?
C7 C6 C21 118.9(3) . . ?
C6 C7 C1 124.8(3) . . ?
C9 C8 C1 124.1(3) . . ?
C8 C9 C10 126.0(3) . . ?
C5 C10 C4 60.5(2) . . ?
C9 C10 C4 122.0(3) . . ?
C9 C10 C5 122.8(3) . . ?
C12 C11 C2 121.3(3) . . ?
C12 C11 C16 118.0(3) . . ?
C16 C11 C2 120.7(3) . . ?
C11 C12 C13 121.4(3) . . ?
C14 C13 C12 119.6(3) . . ?
C13 C14 C15 120.5(3) . . ?
C13 C14 C17 120.0(3) . . ?
C15 C14 C17 119.5(3) . . ?
C14 C15 C16 119.7(3) . . ?
C15 C16 C11 120.7(3) . . ?
F18 C17 C14 108.4(4) . . ?
F19 C17 C14 118.0(5) . . ?
F19 C17 F18 105.0(6) . . ?
F19 C17 F20 112.1(10) . . ?
F20 C17 C14 115.1(9) . . ?
F20 C17 F18 95.1(8) . . ?
F18B C17 C14 112.8(5) . . ?
F18B C17 F19B 103.4(7) . . ?
F19B C17 C14 108.2(5) . . ?
F20B C17 C14 115.0(8) . . ?
F20B C17 F18B 114.0(10) . . ?
F20B C17 F19B 102.0(9) . . ?
C22 C21 C6 120.2(3) . . ?
C26 C21 C6 121.7(3) . . ?
C26 C21 C22 118.1(3) . . ?
C23 C22 C21 121.1(3) . . ?
C22 C23 C24 119.6(3) . . ?
C23 C24 C27 119.1(3) . . ?
C25 C24 C23 120.3(3) . . ?
C25 C24 C27 120.6(3) . . ?
C24 C25 C26 119.9(3) . . ?
C25 C26 C21 121.1(3) . . ?
F28 C27 C24 114.4(4) . . ?
F28 C27 F30 103.5(4) . . ?
F29 C27 C24 114.0(3) . . ?
F29 C27 F28 106.5(4) . . ?
F29 C27 F30 104.8(4) . . ?
F30 C27 C24 112.6(3) . . ?
F30B C27 C24 116.1(10) . . ?
F30B C27 F29B 105(2) . . ?
F30B C27 F28B 118(2) . . ?
F29B C27 C24 105.8(9) . . ?
F28B C27 C24 108.6(13) . . ?
F28B C27 F29B 101(2) . . ?

loop_
_geom_bond_atom_site_label_1
_geom_bond_atom_site_label_2
_geom_bond_distance
_geom_bond_site_symmetry_2
_geom_bond_publ_flag
C1 C2 1.523(4) . ?
C1 C7 1.514(4) . ?
C1 C8 1.517(4) . ?
C2 C3 1.344(4) . ?
C2 C11 1.483(4) . ?
C3 C4 1.474(4) . ?
C4 C5 1.543(4) . ?
C4 C10 1.533(4) . ?
C5 C6 1.476(4) . ?
C5 C10 1.531(4) . ?
C6 C7 1.343(4) . ?
C6 C21 1.495(4) . ?
C8 C9 1.322(5) . ?
C9 C10 1.467(5) . ?
C11 C12 1.390(4) . ?
C11 C16 1.407(4) . ?
C12 C13 1.390(4) . ?
C13 C14 1.378(5) . ?
C14 C15 1.383(5) . ?
C14 C17 1.497(5) . ?
C15 C16 1.392(4) . ?
C17 F18 1.428(8) . ?
C17 F19 1.245(9) . ?
C17 F20 1.329(13) . ?
C17 F18B 1.293(8) . ?
C17 F19B 1.389(10) . ?
C17 F20B 1.238(12) . ?
C21 C22 1.400(4) . ?
C21 C26 1.395(4) . ?
C22 C23 1.383(4) . ?
C23 C24 1.392(4) . ?
C24 C25 1.379(4) . ?
C24 C27 1.495(4) . ?
C25 C26 1.385(4) . ?
C27 F28 1.328(6) . ?
C27 F29 1.318(5) . ?
C27 F30 1.344(5) . ?
C27 F30B 1.210(18) . ?
C27 F29B 1.367(15) . ?
C27 F28B 1.23(3) . ?
